data_7711871
loop_
_publ_author_name
'Monika, ?'
'Sarkar, Aniruddha'
'Karmodak, Naiwrit'
'Dhar, Basab Bijayi'
'Adhikari, Sanjay'

_publ_section_title
;
 Bio-inspired Cu(II) amido-quinoline complexes as catalysts for aromatic
 C-H bond hydroxylation.
;
_journal_issue 3
_journal_name_full 'Dalton transactions (Cambridge, England : 2003)'
_journal_page_first 540
_journal_page_last 545
_journal_paper_doi 10.1039/d2dt03242b
_journal_volume 52
_journal_year 2023
_chemical_formula_moiety 'C23 H19 Cl Cu N4 O2'
_chemical_formula_sum 'C23 H19 Cl Cu N4 O2'
_chemical_formula_weight 482.41
_space_group_crystal_system triclinic
_space_group_IT_number 2
_space_group_name_Hall '-P 1'
_space_group_name_H-M_alt 'P -1'
_atom_sites_solution_hydrogens geom
_audit_creation_method SHELXL-2016/6
_audit_update_record
;
2022-07-05 deposited with the CCDC.	2022-12-05 downloaded from the CCDC.
;
_cell_angle_alpha 72.660(2)
_cell_angle_beta 73.038(2)
_cell_angle_gamma 73.118(2)
_cell_formula_units_Z 2
_cell_length_a 10.1783(5)
_cell_length_b 10.5304(4)
_cell_length_c 10.9027(5)
_cell_measurement_reflns_used 4106
_cell_measurement_temperature 296(2)
_cell_measurement_theta_max 25.77
_cell_measurement_theta_min 2.80
_cell_volume 1040.11(8)
_computing_structure_refinement 'SHELXL-2016/6 (Sheldrick, 2016)'
_computing_structure_solution 'SHELXT 2014/5 (Sheldrick, 2014)'
_diffrn_ambient_temperature 296(2)
_diffrn_measured_fraction_theta_full 0.997
_diffrn_measured_fraction_theta_max 0.997
_diffrn_measurement_device_type 'Bruker PHOTON100 CMOS'
_diffrn_measurement_method '\f and \w scans'
_diffrn_radiation_type MoK\a
_diffrn_radiation_wavelength 0.71073
_diffrn_reflns_av_R_equivalents 0.0281
_diffrn_reflns_av_unetI/netI 0.0152
_diffrn_reflns_Laue_measured_fraction_full 0.997
_diffrn_reflns_Laue_measured_fraction_max 0.997
_diffrn_reflns_limit_h_max 12
_diffrn_reflns_limit_h_min -12
_diffrn_reflns_limit_k_max 12
_diffrn_reflns_limit_k_min -12
_diffrn_reflns_limit_l_max 13
_diffrn_reflns_limit_l_min -13
_diffrn_reflns_number 33568
_diffrn_reflns_point_group_measured_fraction_full 0.997
_diffrn_reflns_point_group_measured_fraction_max 0.997
_diffrn_reflns_theta_full 25.242
_diffrn_reflns_theta_max 26.022
_diffrn_reflns_theta_min 2.008
_exptl_absorpt_coefficient_mu 1.207
_exptl_absorpt_correction_type multi-scan
_exptl_absorpt_process_details SADABS
_exptl_crystal_colour Green
_exptl_crystal_density_diffrn 1.540
_exptl_crystal_description Diamond
_exptl_crystal_F_000 494
_exptl_crystal_size_max 0.21
_exptl_crystal_size_mid 0.13
_exptl_crystal_size_min 0.06
_exptl_transmission_factor_max 0.930
_exptl_transmission_factor_min 0.828
_refine_diff_density_max 0.275
_refine_diff_density_min -0.301
_refine_diff_density_rms 0.043
_refine_ls_extinction_method none
_refine_ls_goodness_of_fit_ref 1.094
_refine_ls_hydrogen_treatment constr
_refine_ls_matrix_type full
_refine_ls_number_parameters 280
_refine_ls_number_reflns 4094
_refine_ls_number_restraints 0
_refine_ls_restrained_S_all 1.094
_refine_ls_R_factor_all 0.0300
_refine_ls_R_factor_gt 0.0263
_refine_ls_shift/su_max 0.003
_refine_ls_shift/su_mean 0.001
_refine_ls_structure_factor_coef Fsqd
_refine_ls_weighting_details 'w=1/[\s^2^(Fo^2^)+(0.0337P)^2^+0.4952P] where P=(Fo^2^+2Fc^2^)/3'
_refine_ls_weighting_scheme calc
_refine_ls_wR_factor_gt 0.0705
_refine_ls_wR_factor_ref 0.0734
_reflns_Friedel_coverage 0.000
_reflns_number_gt 3761
_reflns_number_total 4094
_reflns_threshold_expression 'I > 2\s(I)'
_cod_data_source_file d2dt03242b2.cif
_cod_data_source_block shelx
_cod_depositor_comments
;
The following automatic conversions were performed:

data item '_exptl_absorpt_correction_type' value 'Multi-Scan' was
changed to 'multi-scan' in accordance with the
/home/data/users/saulius/crontab/automatic-downloads/rss-feeds/RSC/lib/dictionaries/cif_core.dic
dictionary named 'cif_core.dic' version 2.4.2 last updated on
2011-04-26.

Automatic conversion script
Id: cif_fix_values 7556 2019-12-06 15:28:31Z antanas 

 Adding full bibliography for 7711871--7711873.cif.
;
_cod_database_code 7711871
_shelx_shelxl_version_number 2016/6
_shelx_space_group_comment
;
The symmetry employed for this shelxl refinement is uniquely defined
by the following loop, which should always be used as a source of
symmetry information in preference to the above space-group names.
They are only intended as comments.
;

loop_
_space_group_symop_operation_xyz
'x, y, z'
'-x, -y, -z'

loop_
_atom_site_label
_atom_site_type_symbol
_atom_site_fract_x
_atom_site_fract_y
_atom_site_fract_z
_atom_site_U_iso_or_equiv
_atom_site_adp_type
_atom_site_occupancy
_atom_site_site_symmetry_order
_atom_site_calc_flag
_atom_site_refinement_flags_posn
_atom_site_refinement_flags_adp
_atom_site_refinement_flags_occupancy
_atom_site_disorder_assembly
_atom_site_disorder_group
Cu1 Cu 0.56871(2) 0.81735(2) 0.78912(2) 0.03409(9) Uani 1 1 d . . . . .
Cl4 Cl 0.38794(6) 0.99271(5) 0.80844(5) 0.05591(17) Uani 1 1 d . . . . .
O3 O 0.67052(16) 0.91367(13) 0.62338(13) 0.0427(3) Uani 1 1 d . . . . .
N3 N 0.68012(16) 0.64050(15) 0.76107(15) 0.0325(3) Uani 1 1 d . . . . .
N6 N 0.82973(17) 0.92218(15) 0.43201(15) 0.0354(3) Uani 1 1 d . . . . .
H6 H 0.875581 0.878507 0.371599 0.042 Uiso 1 1 calc R U . . .
O6 O 0.81439(19) 0.49992(15) 0.62435(15) 0.0573(4) Uani 1 1 d . . . . .
N2 N 0.54840(17) 0.72605(16) 0.97655(15) 0.0348(3) Uani 1 1 d . . . . .
C67 C 0.73913(19) 0.86051(18) 0.52860(17) 0.0331(4) Uani 1 1 d . . . . .
C7 C 0.7432(2) 0.61069(18) 0.64248(18) 0.0338(4) Uani 1 1 d . . . . .
C2 C 0.69244(19) 0.54242(18) 0.87964(18) 0.0323(4) Uani 1 1 d . . . . .
C10 C 0.5599(2) 0.7550(2) 0.5139(2) 0.0465(5) Uani 1 1 d . . . . .
H10A H 0.540398 0.673596 0.507443 0.070 Uiso 1 1 calc R U . . .
H10B H 0.500816 0.781226 0.592797 0.070 Uiso 1 1 calc R U . . .
H10C H 0.541401 0.827071 0.438575 0.070 Uiso 1 1 calc R U . . .
C12 C 0.86193(19) 1.04893(18) 0.41380(18) 0.0327(4) Uani 1 1 d . . . . .
C8 C 0.7164(2) 0.72765(19) 0.51846(18) 0.0348(4) Uani 1 1 d . . . . .
C1 C 0.62015(19) 0.59297(18) 0.99518(18) 0.0320(4) Uani 1 1 d . . . . .
C5 C 0.4816(2) 0.7797(2) 1.0794(2) 0.0451(5) Uani 1 1 d . . . . .
H5 H 0.432844 0.870484 1.065294 0.054 Uiso 1 1 calc R U . . .
C4 C 0.6236(2) 0.5102(2) 1.12338(19) 0.0397(4) Uani 1 1 d . . . . .
C9 C 0.8094(3) 0.6806(2) 0.3949(2) 0.0466(5) Uani 1 1 d . . . . .
H9A H 0.790757 0.596750 0.393545 0.070 Uiso 1 1 calc R U . . .
H9B H 0.789081 0.749086 0.317886 0.070 Uiso 1 1 calc R U . . .
H9C H 0.906714 0.666299 0.395638 0.070 Uiso 1 1 calc R U . . .
C3 C 0.7654(2) 0.4080(2) 0.8982(2) 0.0416(4) Uani 1 1 d . . . . .
H3 H 0.814321 0.371184 0.825631 0.050 Uiso 1 1 calc R U . . .
C6 C 0.4822(3) 0.7042(3) 1.2085(2) 0.0542(6) Uani 1 1 d . . . . .
H6A H 0.435102 0.744527 1.279161 0.065 Uiso 1 1 calc R U . . .
C16 C 0.8105(2) 1.1320(2) 0.5004(2) 0.0408(4) Uani 1 1 d . . . . .
H16 H 0.748370 1.106261 0.579894 0.049 Uiso 1 1 calc R U . . .
C15 C 0.7663(2) 0.3261(2) 1.0269(2) 0.0497(5) Uani 1 1 d . . . . .
H15 H 0.815671 0.235569 1.036712 0.060 Uiso 1 1 calc R U . . .
C20 C 0.95910(19) 1.08751(19) 0.29282(18) 0.0339(4) Uani 1 1 d . . . . .
C19 C 0.9967(2) 1.2140(2) 0.2619(2) 0.0390(4) Uani 1 1 d . . . . .
C14 C 0.6983(2) 0.3736(2) 1.1365(2) 0.0480(5) Uani 1 1 d . . . . .
H14 H 0.700960 0.316442 1.219651 0.058 Uiso 1 1 calc R U . . .
C17 C 0.8518(2) 1.2569(2) 0.4689(2) 0.0471(5) Uani 1 1 d . . . . .
H17 H 0.816926 1.312307 0.528848 0.057 Uiso 1 1 calc R U . . .
C13 C 0.5518(3) 0.5718(3) 1.2299(2) 0.0500(5) Uani 1 1 d . . . . .
H13 H 0.552218 0.520984 1.315776 0.060 Uiso 1 1 calc R U . . .
C18 C 0.9411(2) 1.2978(2) 0.3533(2) 0.0455(5) Uani 1 1 d . . . . .
H18 H 0.965734 1.381149 0.334086 0.055 Uiso 1 1 calc R U . . .
C21 C 1.0992(2) 1.0369(3) 0.0997(2) 0.0545(6) Uani 1 1 d . . . . .
H21 H 1.136981 0.976636 0.044357 0.065 Uiso 1 1 calc R U . . .
N7 N 1.01053(18) 0.99922(18) 0.21185(17) 0.0435(4) Uani 1 1 d . . . . .
C31 C 1.0889(2) 1.2491(3) 0.1387(2) 0.0522(6) Uani 1 1 d . . . . .
H31 H 1.114471 1.332691 0.112683 0.063 Uiso 1 1 calc R U . . .
C30 C 1.1399(3) 1.1617(3) 0.0586(2) 0.0594(6) Uani 1 1 d . . . . .
H30 H 1.201132 1.184020 -0.022452 0.071 Uiso 1 1 calc R U . . .

loop_
_atom_site_aniso_label
_atom_site_aniso_U_11
_atom_site_aniso_U_22
_atom_site_aniso_U_33
_atom_site_aniso_U_23
_atom_site_aniso_U_13
_atom_site_aniso_U_12
Cu1 0.04032(14) 0.02711(13) 0.02745(13) -0.00580(9) -0.00049(9) -0.00420(9)
Cl4 0.0594(3) 0.0381(3) 0.0421(3) -0.0043(2) 0.0055(2) 0.0089(2)
O3 0.0556(9) 0.0289(7) 0.0330(7) -0.0097(5) 0.0087(6) -0.0098(6)
N3 0.0383(8) 0.0282(7) 0.0289(7) -0.0056(6) -0.0072(6) -0.0054(6)
N6 0.0400(9) 0.0317(8) 0.0320(8) -0.0139(6) 0.0021(7) -0.0082(7)
O6 0.0848(12) 0.0316(8) 0.0427(8) -0.0129(6) -0.0074(8) 0.0036(8)
N2 0.0373(8) 0.0372(8) 0.0298(8) -0.0072(6) -0.0050(6) -0.0116(7)
C67 0.0356(10) 0.0280(9) 0.0300(9) -0.0054(7) -0.0038(7) -0.0036(7)
C7 0.0384(10) 0.0272(9) 0.0359(10) -0.0083(7) -0.0079(8) -0.0072(7)
C2 0.0345(9) 0.0299(9) 0.0349(9) -0.0031(7) -0.0121(8) -0.0109(7)
C10 0.0504(12) 0.0516(12) 0.0375(11) -0.0018(9) -0.0137(9) -0.0163(10)
C12 0.0303(9) 0.0324(9) 0.0347(9) -0.0101(7) -0.0055(7) -0.0055(7)
C8 0.0414(10) 0.0317(9) 0.0293(9) -0.0087(7) -0.0029(8) -0.0085(8)
C1 0.0319(9) 0.0351(9) 0.0328(9) -0.0038(7) -0.0103(7) -0.0141(8)
C5 0.0510(12) 0.0479(12) 0.0352(10) -0.0140(9) -0.0029(9) -0.0118(10)
C4 0.0417(11) 0.0465(11) 0.0352(10) 0.0010(8) -0.0150(8) -0.0207(9)
C9 0.0661(14) 0.0374(11) 0.0339(10) -0.0142(8) -0.0001(10) -0.0130(10)
C3 0.0459(11) 0.0332(10) 0.0454(11) -0.0064(8) -0.0147(9) -0.0066(8)
C6 0.0650(15) 0.0674(16) 0.0322(11) -0.0163(10) -0.0036(10) -0.0202(12)
C16 0.0409(11) 0.0410(11) 0.0393(10) -0.0168(8) -0.0005(8) -0.0084(9)
C15 0.0556(13) 0.0325(10) 0.0591(14) 0.0026(9) -0.0261(11) -0.0072(9)
C20 0.0289(9) 0.0375(10) 0.0362(9) -0.0120(8) -0.0058(7) -0.0069(7)
C19 0.0303(9) 0.0428(11) 0.0469(11) -0.0115(9) -0.0082(8) -0.0120(8)
C14 0.0544(13) 0.0465(12) 0.0433(12) 0.0084(9) -0.0234(10) -0.0185(10)
C17 0.0492(12) 0.0437(11) 0.0555(13) -0.0268(10) -0.0087(10) -0.0082(9)
C13 0.0616(14) 0.0630(14) 0.0292(10) -0.0011(9) -0.0130(9) -0.0268(12)
C18 0.0437(11) 0.0391(11) 0.0614(13) -0.0183(10) -0.0127(10) -0.0133(9)
C21 0.0459(12) 0.0708(16) 0.0499(13) -0.0308(12) 0.0104(10) -0.0217(11)
N7 0.0391(9) 0.0491(10) 0.0426(9) -0.0212(8) 0.0049(7) -0.0135(8)
C31 0.0429(12) 0.0595(14) 0.0579(14) -0.0099(11) -0.0024(10) -0.0296(11)
C30 0.0470(13) 0.0814(18) 0.0503(13) -0.0210(12) 0.0121(10) -0.0323(13)

loop_
_atom_type_symbol
_atom_type_description
_atom_type_scat_dispersion_real
_atom_type_scat_dispersion_imag
_atom_type_scat_source
C C 0.0033 0.0016 'International Tables Vol C Tables 4.2.6.8 and 6.1.1.4'
H H 0.0000 0.0000 'International Tables Vol C Tables 4.2.6.8 and 6.1.1.4'
N N 0.0061 0.0033 'International Tables Vol C Tables 4.2.6.8 and 6.1.1.4'
O O 0.0106 0.0060 'International Tables Vol C Tables 4.2.6.8 and 6.1.1.4'
Cu Cu 0.3201 1.2651 'International Tables Vol C Tables 4.2.6.8 and 6.1.1.4'
Cl Cl 0.1484 0.1585 'International Tables Vol C Tables 4.2.6.8 and 6.1.1.4'

loop_
_geom_angle_atom_site_label_1
_geom_angle_atom_site_label_2
_geom_angle_atom_site_label_3
_geom_angle
_geom_angle_site_symmetry_1
_geom_angle_site_symmetry_3
_geom_angle_publ_flag
N3 Cu1 O3 92.54(6) . . ?
N3 Cu1 N2 84.35(6) . . ?
O3 Cu1 N2 151.99(7) . . ?
N3 Cu1 Cl4 160.68(5) . . ?
O3 Cu1 Cl4 93.97(4) . . ?
N2 Cu1 Cl4 98.07(5) . . ?
C67 O3 Cu1 124.18(12) . . ?
C7 N3 C2 121.74(15) . . ?
C7 N3 Cu1 125.46(12) . . ?
C2 N3 Cu1 112.78(12) . . ?
C67 N6 C12 129.43(16) . . ?
C5 N2 C1 119.92(17) . . ?
C5 N2 Cu1 127.97(14) . . ?
C1 N2 Cu1 112.04(12) . . ?
O3 C67 N6 120.20(17) . . ?
O3 C67 C8 121.17(16) . . ?
N6 C67 C8 118.58(16) . . ?
O6 C7 N3 125.70(17) . . ?
O6 C7 C8 117.74(16) . . ?
N3 C7 C8 116.50(15) . . ?
C3 C2 N3 129.06(18) . . ?
C3 C2 C1 117.09(17) . . ?
N3 C2 C1 113.84(16) . . ?
C16 C12 N6 126.04(17) . . ?
C16 C12 C20 119.95(17) . . ?
N6 C12 C20 114.01(16) . . ?
C67 C8 C9 113.02(16) . . ?
C67 C8 C10 106.41(16) . . ?
C9 C8 C10 109.02(17) . . ?
C67 C8 C7 111.13(15) . . ?
C9 C8 C7 108.76(16) . . ?
C10 C8 C7 108.36(15) . . ?
N2 C1 C4 121.06(18) . . ?
N2 C1 C2 116.97(16) . . ?
C4 C1 C2 121.97(17) . . ?
N2 C5 C6 121.9(2) . . ?
C14 C4 C13 124.39(19) . . ?
C14 C4 C1 118.51(19) . . ?
C13 C4 C1 117.09(19) . . ?
C2 C3 C15 120.3(2) . . ?
C13 C6 C5 119.4(2) . . ?
C12 C16 C17 119.94(19) . . ?
C14 C15 C3 122.8(2) . . ?
N7 C20 C19 123.11(17) . . ?
N7 C20 C12 117.64(17) . . ?
C19 C20 C12 119.24(17) . . ?
C20 C19 C31 116.70(19) . . ?
C20 C19 C18 119.32(18) . . ?
C31 C19 C18 123.98(19) . . ?
C15 C14 C4 119.32(19) . . ?
C18 C17 C16 121.41(19) . . ?
C6 C13 C4 120.6(2) . . ?
C17 C18 C19 120.10(19) . . ?
N7 C21 C30 124.1(2) . . ?
C21 N7 C20 116.97(18) . . ?
C30 C31 C19 120.2(2) . . ?
C31 C30 C21 118.8(2) . . ?

loop_
_geom_bond_atom_site_label_1
_geom_bond_atom_site_label_2
_geom_bond_distance
_geom_bond_site_symmetry_2
_geom_bond_publ_flag
Cu1 N3 1.9386(15) . ?
Cu1 O3 1.9476(13) . ?
Cu1 N2 1.9598(15) . ?
Cu1 Cl4 2.2072(6) . ?
O3 C67 1.251(2) . ?
N3 C7 1.350(2) . ?
N3 C2 1.406(2) . ?
N6 C67 1.325(2) . ?
N6 C12 1.410(2) . ?
O6 C7 1.220(2) . ?
N2 C5 1.322(2) . ?
N2 C1 1.364(2) . ?
C67 C8 1.523(3) . ?
C7 C8 1.564(3) . ?
C2 C3 1.379(3) . ?
C2 C1 1.429(3) . ?
C10 C8 1.547(3) . ?
C12 C16 1.367(3) . ?
C12 C20 1.427(3) . ?
C8 C9 1.529(3) . ?
C1 C4 1.414(3) . ?
C5 C6 1.396(3) . ?
C4 C14 1.405(3) . ?
C4 C13 1.408(3) . ?
C3 C15 1.412(3) . ?
C6 C13 1.352(3) . ?
C16 C17 1.411(3) . ?
C15 C14 1.353(3) . ?
C20 N7 1.362(2) . ?
C20 C19 1.410(3) . ?
C19 C31 1.411(3) . ?
C19 C18 1.413(3) . ?
C17 C18 1.355(3) . ?
C21 N7 1.320(3) . ?
C21 C30 1.399(3) . ?
C31 C30 1.347(3) . ?
